data_2226470
loop_
_publ_author_name
'Liu, Huanyu'

_publ_section_title
;
 (<i>E</i>)-<i>N</i>'-[4-(Dimethylamino)benzylidene]-4-hydroxybenzohydrazide
 hemihydrate
;
_journal_coeditor_code HB5475
_journal_issue 7
_journal_name_full 'Acta Crystallographica Section E'
_journal_page_first o1582
_journal_paper_doi 10.1107/S1600536810020763
_journal_volume 66
_journal_year 2010
_chemical_formula_iupac 'C16 H17 N3 O2, 0.5H2 O'
_chemical_formula_moiety 'C16 H17 N3 O2, 0.5(H2 O)'
_chemical_formula_sum 'C16 H18 N3 O2.5'
_chemical_formula_weight 292.34
_chemical_name_systematic
;
(<i>E</i>)-<i>N</i>'-[4-(Dimethylamino)benzylidene]-4-hydroxybenzohydrazide
hemihydrate
;
_space_group_IT_number 4
_symmetry_cell_setting monoclinic
_symmetry_space_group_name_Hall 'P 2yb'
_symmetry_space_group_name_H-M 'P 1 21 1'
_atom_sites_solution_hydrogens geom
_atom_sites_solution_primary direct
_atom_sites_solution_secondary difmap
_audit_creation_method SHELXL-97
_cell_angle_alpha 90.00
_cell_angle_beta 95.489(2)
_cell_angle_gamma 90.00
_cell_formula_units_Z 4
_cell_length_a 6.1514(9)
_cell_length_b 18.098(3)
_cell_length_c 13.356(2)
_cell_measurement_reflns_used 2665
_cell_measurement_temperature 298(2)
_cell_measurement_theta_max 24.5
_cell_measurement_theta_min 2.6
_cell_volume 1480.1(4)
_computing_cell_refinement 'SAINT (Bruker, 1998)'
_computing_data_collection 'SMART (Bruker, 1998)'
_computing_data_reduction 'SAINT (Bruker, 1998)'
_computing_molecular_graphics 'SHELXTL (Sheldrick, 2008)'
_computing_publication_material 'SHELXTL (Sheldrick, 2008)'
_computing_structure_refinement 'SHELXL97 (Sheldrick, 2008)'
_computing_structure_solution 'SHELXS97 (Sheldrick, 2008)'
_diffrn_ambient_temperature 298(2)
_diffrn_measured_fraction_theta_full 0.978
_diffrn_measured_fraction_theta_max 0.978
_diffrn_measurement_device_type 'Bruker SMART CCD'
_diffrn_measurement_method '\w scans'
_diffrn_radiation_monochromator graphite
_diffrn_radiation_source 'fine-focus sealed tube'
_diffrn_radiation_type MoK\a
_diffrn_radiation_wavelength 0.71073
_diffrn_reflns_av_R_equivalents 0.0280
_diffrn_reflns_av_sigmaI/netI 0.0313
_diffrn_reflns_limit_h_max 6
_diffrn_reflns_limit_h_min -7
_diffrn_reflns_limit_k_max 23
_diffrn_reflns_limit_k_min -23
_diffrn_reflns_limit_l_max 17
_diffrn_reflns_limit_l_min -9
_diffrn_reflns_number 8336
_diffrn_reflns_theta_full 27.00
_diffrn_reflns_theta_max 27.00
_diffrn_reflns_theta_min 2.25
_diffrn_standards_number 0
_exptl_absorpt_coefficient_mu 0.091
_exptl_absorpt_correction_T_max 0.976
_exptl_absorpt_correction_T_min 0.975
_exptl_absorpt_correction_type multi-scan
_exptl_absorpt_process_details '(SADABS; Sheldrick, 1996)'
_exptl_crystal_colour colorless
_exptl_crystal_density_diffrn 1.312
_exptl_crystal_density_method 'not measured'
_exptl_crystal_description block
_exptl_crystal_F_000 620
_exptl_crystal_size_max 0.28
_exptl_crystal_size_mid 0.27
_exptl_crystal_size_min 0.27
_refine_diff_density_max 0.130
_refine_diff_density_min -0.109
_refine_ls_extinction_coef 0.015(2)
_refine_ls_extinction_expression Fc^*^=kFc[1+0.001xFc^2^\l^3^/sin(2\q)]^-1/4^
_refine_ls_extinction_method 'SHELXL97 (Sheldrick, 2008)'
_refine_ls_goodness_of_fit_ref 1.035
_refine_ls_hydrogen_treatment mixed
_refine_ls_matrix_type full
_refine_ls_number_parameters 407
_refine_ls_number_reflns 3254
_refine_ls_number_restraints 6
_refine_ls_restrained_S_all 1.034
_refine_ls_R_factor_all 0.0510
_refine_ls_R_factor_gt 0.0372
_refine_ls_shift/su_max 0.000
_refine_ls_shift/su_mean 0.000
_refine_ls_structure_factor_coef Fsqd
_refine_ls_weighting_details 'calc w=1/[\s^2^(Fo^2^)+(0.0535P)^2^+0.0137P] where P=(Fo^2^+2Fc^2^)/3'
_refine_ls_weighting_scheme calc
_refine_ls_wR_factor_gt 0.0868
_refine_ls_wR_factor_ref 0.0942
_reflns_number_gt 2593
_reflns_number_total 3254
_reflns_threshold_expression I>2\s(I)
_cod_data_source_file hb5475.cif
_cod_data_source_block I
_cod_original_sg_symbol_H-M 'P 21'
_cod_database_code 2226470
_cod_database_fobs_code 2226470

loop_
_symmetry_equiv_pos_as_xyz
'x, y, z'
'-x, y+1/2, -z'

loop_
_atom_site_type_symbol
_atom_site_label
_atom_site_fract_x
_atom_site_fract_y
_atom_site_fract_z
_atom_site_U_iso_or_equiv
_atom_site_adp_type
_atom_site_calc_flag
_atom_site_refinement_flags
_atom_site_occupancy
_atom_site_disorder_assembly
_atom_site_disorder_group
O O1 0.4602(3) 0.17321(13) 0.29539(14) 0.0654(6) Uani d . 1 . .
O O2 0.0189(3) 0.07939(12) 0.68381(15) 0.0651(6) Uani d . 1 . .
H H2B 0.1181 0.0548 0.7126 0.098 Uiso calc R 1 . .
O O3 0.7089(4) 0.48243(11) 0.21582(13) 0.0603(5) Uani d . 1 . .
O O4 0.3140(3) 0.69296(12) -0.13484(15) 0.0649(6) Uani d . 1 . .
H H4 0.4072 0.6910 -0.1747 0.097 Uiso calc R 1 . .
O O5 0.7330(3) 0.31729(12) 0.2971(2) 0.0688(6) Uani d D 1 . .
N N1 0.2364(3) 0.27325(12) 0.18320(15) 0.0465(5) Uani d . 1 . .
N N2 0.1558(4) 0.24130(13) 0.26688(16) 0.0486(5) Uani d D 1 . .
N N3 0.2760(4) 0.48063(14) -0.21084(17) 0.0611(6) Uani d . 1 . .
N N4 0.3944(4) 0.43505(13) 0.32898(16) 0.0540(6) Uani d . 1 . .
N N5 0.3526(4) 0.47696(14) 0.24264(17) 0.0565(6) Uani d D 1 . .
N N6 0.2273(4) 0.26319(14) 0.73893(17) 0.0574(6) Uani d . 1 . .
C C1 0.2382(5) 0.44061(15) -0.1264(2) 0.0478(6) Uani d . 1 . .
C C2 0.3964(4) 0.39311(15) -0.0790(2) 0.0500(6) Uani d . 1 . .
H H2 0.5311 0.3887 -0.1047 0.060 Uiso calc R 1 . .
C C3 0.3556(4) 0.35288(15) 0.0050(2) 0.0496(6) Uani d . 1 . .
H H3 0.4637 0.3219 0.0349 0.059 Uiso calc R 1 . .
C C4 0.1567(4) 0.35769(13) 0.04580(19) 0.0423(6) Uani d . 1 . .
C C5 0.0014(5) 0.40579(16) -0.0010(2) 0.0523(7) Uani d . 1 . .
H H5 -0.1325 0.4106 0.0253 0.063 Uiso calc R 1 . .
C C6 0.0391(5) 0.44617(15) -0.0841(2) 0.0540(7) Uani d . 1 . .
H H6 -0.0688 0.4777 -0.1130 0.065 Uiso calc R 1 . .
C C7 0.4777(6) 0.4754(2) -0.2563(2) 0.0733(9) Uani d . 1 . .
H H7A 0.5724 0.5152 -0.2327 0.110 Uiso calc R 1 . .
H H7B 0.4487 0.4785 -0.3281 0.110 Uiso calc R 1 . .
H H7C 0.5468 0.4291 -0.2386 0.110 Uiso calc R 1 . .
C C8 0.1119(6) 0.5281(2) -0.2596(3) 0.0777(10) Uani d . 1 . .
H H8A -0.0102 0.4989 -0.2867 0.117 Uiso calc R 1 . .
H H8B 0.1715 0.5544 -0.3131 0.117 Uiso calc R 1 . .
H H8C 0.0646 0.5627 -0.2118 0.117 Uiso calc R 1 . .
C C9 0.1034(4) 0.31732(14) 0.13410(19) 0.0475(6) Uani d . 1 . .
H H9 -0.0343 0.3238 0.1560 0.057 Uiso calc R 1 . .
C C10 0.2801(4) 0.19211(14) 0.32054(19) 0.0446(6) Uani d . 1 . .
C C11 0.1976(4) 0.16137(13) 0.41294(18) 0.0403(5) Uani d . 1 . .
C C12 0.3309(4) 0.11208(16) 0.4684(2) 0.0518(7) Uani d . 1 . .
H H12 0.4620 0.0979 0.4449 0.062 Uiso calc R 1 . .
C C13 0.2740(5) 0.08319(17) 0.5585(2) 0.0537(7) Uani d . 1 . .
H H13 0.3663 0.0501 0.5949 0.064 Uiso calc R 1 . .
C C14 0.0801(5) 0.10396(14) 0.59334(19) 0.0486(6) Uani d . 1 . .
C C15 -0.0585(5) 0.15106(16) 0.5375(2) 0.0548(7) Uani d . 1 . .
H H15 -0.1926 0.1634 0.5598 0.066 Uiso calc R 1 . .
C C16 0.0001(4) 0.18011(15) 0.4486(2) 0.0510(6) Uani d . 1 . .
H H16 -0.0937 0.2127 0.4120 0.061 Uiso calc R 1 . .
C C17 0.2277(4) 0.30157(14) 0.65040(19) 0.0442(6) Uani d . 1 . .
C C18 0.0467(5) 0.34222(16) 0.6109(2) 0.0529(7) Uani d . 1 . .
H H18 -0.0778 0.3437 0.6452 0.063 Uiso calc R 1 . .
C C19 0.0500(5) 0.38022(16) 0.5216(2) 0.0565(7) Uani d . 1 . .
H H19 -0.0734 0.4064 0.4965 0.068 Uiso calc R 1 . .
C C20 0.2329(4) 0.38037(14) 0.4682(2) 0.0484(6) Uani d . 1 . .
C C21 0.4131(4) 0.34006(14) 0.5066(2) 0.0485(6) Uani d . 1 . .
H H21 0.5370 0.3391 0.4718 0.058 Uiso calc R 1 . .
C C22 0.4125(4) 0.30143(15) 0.5953(2) 0.0490(6) Uani d . 1 . .
H H22 0.5359 0.2748 0.6193 0.059 Uiso calc R 1 . .
C C23 0.0321(5) 0.25746(19) 0.7900(2) 0.0673(9) Uani d . 1 . .
H H23A -0.0182 0.3061 0.8051 0.101 Uiso calc R 1 . .
H H23B 0.0634 0.2302 0.8514 0.101 Uiso calc R 1 . .
H H23C -0.0790 0.2323 0.7476 0.101 Uiso calc R 1 . .
C C24 0.4155(6) 0.2222(2) 0.7789(2) 0.0712(9) Uani d . 1 . .
H H24A 0.4520 0.1861 0.7304 0.107 Uiso calc R 1 . .
H H24B 0.3842 0.1976 0.8395 0.107 Uiso calc R 1 . .
H H24C 0.5364 0.2553 0.7933 0.107 Uiso calc R 1 . .
C C25 0.2250(5) 0.42193(15) 0.3751(2) 0.0546(7) Uani d . 1 . .
H H25 0.0908 0.4399 0.3476 0.065 Uiso calc R 1 . .
C C26 0.5169(5) 0.50093(14) 0.19151(19) 0.0473(6) Uani d . 1 . .
C C27 0.4562(4) 0.55060(13) 0.10541(17) 0.0421(6) Uani d . 1 . .
C C28 0.2589(4) 0.58769(15) 0.09028(19) 0.0503(6) Uani d . 1 . .
H H28 0.1542 0.5804 0.1351 0.060 Uiso calc R 1 . .
C C29 0.2144(4) 0.63495(16) 0.0107(2) 0.0517(7) Uani d . 1 . .
H H29 0.0806 0.6592 0.0021 0.062 Uiso calc R 1 . .
C C30 0.3686(4) 0.64671(14) -0.05740(18) 0.0456(6) Uani d . 1 . .
C C31 0.5696(4) 0.61128(15) -0.04239(19) 0.0491(6) Uani d . 1 . .
H H31 0.6753 0.6193 -0.0865 0.059 Uiso calc R 1 . .
C C32 0.6112(4) 0.56435(14) 0.03792(19) 0.0462(6) Uani d . 1 . .
H H32 0.7464 0.5411 0.0476 0.055 Uiso calc R 1 . .
H H2A 0.030(3) 0.2603(18) 0.284(2) 0.080 Uiso d D 1 . .
H H5C 0.213(2) 0.4898(19) 0.223(2) 0.080 Uiso d D 1 . .
H H5A 0.694(5) 0.3625(7) 0.297(3) 0.080 Uiso d D 1 . .
H H5B 0.617(3) 0.2919(14) 0.285(3) 0.080 Uiso d D 1 . .

loop_
_atom_site_aniso_label
_atom_site_aniso_U_11
_atom_site_aniso_U_22
_atom_site_aniso_U_33
_atom_site_aniso_U_12
_atom_site_aniso_U_13
_atom_site_aniso_U_23
O1 0.0554(12) 0.0931(15) 0.0510(11) 0.0225(11) 0.0224(9) 0.0161(11)
O2 0.0711(14) 0.0726(14) 0.0561(12) -0.0083(11) 0.0306(11) 0.0069(10)
O3 0.0715(14) 0.0634(12) 0.0472(11) 0.0164(11) 0.0119(10) 0.0052(9)
O4 0.0611(13) 0.0811(14) 0.0558(12) 0.0156(11) 0.0230(10) 0.0279(11)
O5 0.0549(12) 0.0606(12) 0.0941(16) 0.0071(10) 0.0228(12) -0.0077(12)
N1 0.0485(13) 0.0501(11) 0.0426(12) -0.0022(10) 0.0124(10) 0.0019(10)
N2 0.0461(12) 0.0555(12) 0.0461(12) 0.0021(11) 0.0149(10) 0.0063(10)
N3 0.0613(16) 0.0686(15) 0.0532(15) -0.0010(12) 0.0045(12) 0.0180(13)
N4 0.0742(17) 0.0493(12) 0.0392(12) -0.0003(11) 0.0093(11) 0.0065(10)
N5 0.0670(15) 0.0566(13) 0.0470(13) 0.0007(12) 0.0109(12) 0.0151(11)
N6 0.0596(15) 0.0673(15) 0.0471(13) -0.0063(12) 0.0153(11) 0.0144(12)
C1 0.0507(16) 0.0488(14) 0.0429(14) -0.0061(12) -0.0004(12) -0.0005(12)
C2 0.0466(15) 0.0570(15) 0.0470(15) -0.0005(13) 0.0070(12) 0.0040(13)
C3 0.0486(15) 0.0507(14) 0.0495(15) 0.0032(12) 0.0052(13) 0.0044(12)
C4 0.0421(14) 0.0442(13) 0.0407(13) 0.0021(11) 0.0041(11) 0.0012(11)
C5 0.0446(15) 0.0592(16) 0.0539(16) 0.0081(12) 0.0076(12) 0.0011(13)
C6 0.0537(17) 0.0557(16) 0.0520(16) 0.0112(13) 0.0017(14) 0.0067(13)
C7 0.081(2) 0.082(2) 0.0582(19) -0.0092(19) 0.0156(17) 0.0109(17)
C8 0.083(2) 0.080(2) 0.068(2) 0.0059(19) -0.0020(18) 0.0280(18)
C9 0.0431(14) 0.0523(14) 0.0479(15) 0.0009(12) 0.0084(12) -0.0007(12)
C10 0.0447(15) 0.0486(14) 0.0416(14) -0.0001(11) 0.0102(11) -0.0040(11)
C11 0.0405(13) 0.0415(12) 0.0398(13) 0.0002(10) 0.0073(11) -0.0042(10)
C12 0.0474(15) 0.0624(16) 0.0477(15) 0.0042(13) 0.0155(12) -0.0019(13)
C13 0.0568(17) 0.0601(16) 0.0460(14) 0.0065(13) 0.0135(13) 0.0075(13)
C14 0.0553(16) 0.0485(14) 0.0440(14) -0.0101(13) 0.0154(12) -0.0038(12)
C15 0.0459(15) 0.0631(17) 0.0582(17) -0.0015(14) 0.0196(13) -0.0019(14)
C16 0.0466(15) 0.0539(15) 0.0540(15) -0.0003(12) 0.0116(12) -0.0015(13)
C17 0.0456(14) 0.0443(12) 0.0429(14) -0.0077(11) 0.0054(11) 0.0036(11)
C18 0.0466(16) 0.0582(16) 0.0561(16) -0.0023(13) 0.0165(13) 0.0041(14)
C19 0.0514(17) 0.0561(16) 0.0626(18) 0.0050(13) 0.0087(14) 0.0123(14)
C20 0.0573(17) 0.0447(13) 0.0442(15) -0.0021(12) 0.0103(13) 0.0045(12)
C21 0.0513(16) 0.0502(14) 0.0463(14) -0.0049(12) 0.0165(12) 0.0013(12)
C22 0.0466(15) 0.0527(14) 0.0485(15) 0.0020(12) 0.0095(12) 0.0061(12)
C23 0.075(2) 0.075(2) 0.0553(17) -0.0181(17) 0.0228(16) 0.0084(16)
C24 0.086(2) 0.074(2) 0.0537(18) 0.0081(18) 0.0090(17) 0.0218(16)
C25 0.0645(19) 0.0485(15) 0.0511(17) 0.0020(13) 0.0079(14) 0.0081(13)
C26 0.0670(19) 0.0406(13) 0.0351(13) 0.0054(12) 0.0090(13) -0.0043(11)
C27 0.0557(15) 0.0371(12) 0.0349(12) 0.0009(11) 0.0109(11) -0.0040(10)
C28 0.0543(16) 0.0564(15) 0.0431(14) -0.0005(13) 0.0198(12) 0.0027(12)
C29 0.0468(15) 0.0615(16) 0.0490(16) 0.0078(12) 0.0165(12) 0.0070(13)
C30 0.0527(15) 0.0495(14) 0.0368(13) 0.0015(12) 0.0158(11) 0.0041(11)
C31 0.0488(15) 0.0559(15) 0.0453(15) 0.0045(12) 0.0191(12) 0.0020(12)
C32 0.0505(16) 0.0465(14) 0.0428(14) 0.0080(11) 0.0103(12) 0.0010(11)

loop_
_atom_type_symbol
_atom_type_description
_atom_type_scat_dispersion_real
_atom_type_scat_dispersion_imag
_atom_type_scat_source
C C 0.0033 0.0016 'International Tables Vol C Tables 4.2.6.8 and 6.1.1.4'
H H 0.0000 0.0000 'International Tables Vol C Tables 4.2.6.8 and 6.1.1.4'
N N 0.0061 0.0033 'International Tables Vol C Tables 4.2.6.8 and 6.1.1.4'
O O 0.0106 0.0060 'International Tables Vol C Tables 4.2.6.8 and 6.1.1.4'

loop_
_geom_angle_atom_site_label_1
_geom_angle_atom_site_label_2
_geom_angle_atom_site_label_3
_geom_angle_site_symmetry_1
_geom_angle_site_symmetry_3
_geom_angle
_geom_angle_publ_flag
C14 O2 H2B . . 109.5 ?
C30 O4 H4 . . 109.5 ?
H5A O5 H5B . . 107(2) ?
C9 N1 N2 . . 114.3(2) ?
C10 N2 N1 . . 118.5(2) ?
C10 N2 H2A . . 126(2) ?
N1 N2 H2A . . 115(2) ?
C1 N3 C8 . . 121.3(3) ?
C1 N3 C7 . . 122.1(3) ?
C8 N3 C7 . . 116.5(3) ?
C25 N4 N5 . . 114.0(2) ?
C26 N5 N4 . . 120.7(2) ?
C26 N5 H5C . . 120(2) ?
N4 N5 H5C . . 119(2) ?
C17 N6 C24 . . 121.0(2) ?
C17 N6 C23 . . 121.0(2) ?
C24 N6 C23 . . 117.8(2) ?
N3 C1 C6 . . 121.0(3) ?
N3 C1 C2 . . 121.8(3) ?
C6 C1 C2 . . 117.3(2) ?
C3 C2 C1 . . 121.2(3) ?
C3 C2 H2 . . 119.4 ?
C1 C2 H2 . . 119.4 ?
C2 C3 C4 . . 121.4(2) ?
C2 C3 H3 . . 119.3 ?
C4 C3 H3 . . 119.3 ?
C3 C4 C5 . . 117.0(2) ?
C3 C4 C9 . . 124.3(2) ?
C5 C4 C9 . . 118.7(2) ?
C6 C5 C4 . . 122.4(3) ?
C6 C5 H5 . . 118.8 ?
C4 C5 H5 . . 118.8 ?
C5 C6 C1 . . 120.8(3) ?
C5 C6 H6 . . 119.6 ?
C1 C6 H6 . . 119.6 ?
N3 C7 H7A . . 109.5 ?
N3 C7 H7B . . 109.5 ?
H7A C7 H7B . . 109.5 ?
N3 C7 H7C . . 109.5 ?
H7A C7 H7C . . 109.5 ?
H7B C7 H7C . . 109.5 ?
N3 C8 H8A . . 109.5 ?
N3 C8 H8B . . 109.5 ?
H8A C8 H8B . . 109.5 ?
N3 C8 H8C . . 109.5 ?
H8A C8 H8C . . 109.5 ?
H8B C8 H8C . . 109.5 ?
N1 C9 C4 . . 123.2(2) ?
N1 C9 H9 . . 118.4 ?
C4 C9 H9 . . 118.4 ?
O1 C10 N2 . . 121.4(2) ?
O1 C10 C11 . . 120.5(2) ?
N2 C10 C11 . . 118.1(2) ?
C12 C11 C16 . . 117.9(2) ?
C12 C11 C10 . . 117.1(2) ?
C16 C11 C10 . . 124.9(2) ?
C11 C12 C13 . . 121.6(3) ?
C11 C12 H12 . . 119.2 ?
C13 C12 H12 . . 119.2 ?
C14 C13 C12 . . 119.3(3) ?
C14 C13 H13 . . 120.3 ?
C12 C13 H13 . . 120.3 ?
O2 C14 C13 . . 122.0(3) ?
O2 C14 C15 . . 118.1(2) ?
C13 C14 C15 . . 120.0(2) ?
C14 C15 C16 . . 120.3(3) ?
C14 C15 H15 . . 119.9 ?
C16 C15 H15 . . 119.9 ?
C15 C16 C11 . . 120.8(3) ?
C15 C16 H16 . . 119.6 ?
C11 C16 H16 . . 119.6 ?
N6 C17 C18 . . 121.7(2) ?
N6 C17 C22 . . 121.1(2) ?
C18 C17 C22 . . 117.2(2) ?
C19 C18 C17 . . 120.8(2) ?
C19 C18 H18 . . 119.6 ?
C17 C18 H18 . . 119.6 ?
C18 C19 C20 . . 121.7(3) ?
C18 C19 H19 . . 119.2 ?
C20 C19 H19 . . 119.2 ?
C21 C20 C19 . . 117.9(2) ?
C21 C20 C25 . . 123.5(2) ?
C19 C20 C25 . . 118.6(3) ?
C22 C21 C20 . . 121.3(2) ?
C22 C21 H21 . . 119.3 ?
C20 C21 H21 . . 119.3 ?
C21 C22 C17 . . 121.1(2) ?
C21 C22 H22 . . 119.5 ?
C17 C22 H22 . . 119.5 ?
N6 C23 H23A . . 109.5 ?
N6 C23 H23B . . 109.5 ?
H23A C23 H23B . . 109.5 ?
N6 C23 H23C . . 109.5 ?
H23A C23 H23C . . 109.5 ?
H23B C23 H23C . . 109.5 ?
N6 C24 H24A . . 109.5 ?
N6 C24 H24B . . 109.5 ?
H24A C24 H24B . . 109.5 ?
N6 C24 H24C . . 109.5 ?
H24A C24 H24C . . 109.5 ?
H24B C24 H24C . . 109.5 ?
N4 C25 C20 . . 123.1(3) ?
N4 C25 H25 . . 118.5 ?
C20 C25 H25 . . 118.5 ?
O3 C26 N5 . . 121.5(2) ?
O3 C26 C27 . . 122.1(2) ?
N5 C26 C27 . . 116.4(2) ?
C28 C27 C32 . . 117.6(2) ?
C28 C27 C26 . . 124.1(2) ?
C32 C27 C26 . . 118.2(2) ?
C29 C28 C27 . . 121.5(2) ?
C29 C28 H28 . . 119.2 ?
C27 C28 H28 . . 119.2 ?
C28 C29 C30 . . 120.3(2) ?
C28 C29 H29 . . 119.9 ?
C30 C29 H29 . . 119.9 ?
O4 C30 C31 . . 123.4(2) ?
O4 C30 C29 . . 117.5(2) ?
C31 C30 C29 . . 119.2(2) ?
C32 C31 C30 . . 119.7(2) ?
C32 C31 H31 . . 120.2 ?
C30 C31 H31 . . 120.2 ?
C31 C32 C27 . . 121.8(2) ?
C31 C32 H32 . . 119.1 ?
C27 C32 H32 . . 119.1 ?

loop_
_geom_bond_atom_site_label_1
_geom_bond_atom_site_label_2
_geom_bond_site_symmetry_2
_geom_bond_distance
_geom_bond_publ_flag
O1 C10 . 1.236(3) ?
O2 C14 . 1.373(3) ?
O2 H2B . 0.8200 ?
O3 C26 . 1.240(3) ?
O4 C30 . 1.348(3) ?
O4 H4 . 0.8200 ?
O5 H5A . 0.852(10) ?
O5 H5B . 0.853(10) ?
N1 C9 . 1.278(3) ?
N1 N2 . 1.391(3) ?
N2 C10 . 1.337(3) ?
N2 H2A . 0.896(10) ?
N3 C1 . 1.379(3) ?
N3 C8 . 1.434(4) ?
N3 C7 . 1.436(4) ?
N4 C25 . 1.283(4) ?
N4 N5 . 1.384(3) ?
N5 C26 . 1.345(3) ?
N5 H5C . 0.903(10) ?
N6 C17 . 1.371(3) ?
N6 C24 . 1.435(4) ?
N6 C23 . 1.441(3) ?
C1 C6 . 1.400(4) ?
C1 C2 . 1.403(4) ?
C2 C3 . 1.380(4) ?
C2 H2 . 0.9300 ?
C3 C4 . 1.389(4) ?
C3 H3 . 0.9300 ?
C4 C5 . 1.395(4) ?
C4 C9 . 1.451(4) ?
C5 C6 . 1.368(4) ?
C5 H5 . 0.9300 ?
C6 H6 . 0.9300 ?
C7 H7A . 0.9600 ?
C7 H7B . 0.9600 ?
C7 H7C . 0.9600 ?
C8 H8A . 0.9600 ?
C8 H8B . 0.9600 ?
C8 H8C . 0.9600 ?
C9 H9 . 0.9300 ?
C10 C11 . 1.487(3) ?
C11 C12 . 1.379(4) ?
C11 C16 . 1.388(3) ?
C12 C13 . 1.387(4) ?
C12 H12 . 0.9300 ?
C13 C14 . 1.374(4) ?
C13 H13 . 0.9300 ?
C14 C15 . 1.374(4) ?
C15 C16 . 1.378(4) ?
C15 H15 . 0.9300 ?
C16 H16 . 0.9300 ?
C17 C18 . 1.396(4) ?
C17 C22 . 1.412(3) ?
C18 C19 . 1.379(4) ?
C18 H18 . 0.9300 ?
C19 C20 . 1.389(4) ?
C19 H19 . 0.9300 ?
C20 C21 . 1.384(4) ?
C20 C25 . 1.449(4) ?
C21 C22 . 1.375(4) ?
C21 H21 . 0.9300 ?
C22 H22 . 0.9300 ?
C23 H23A . 0.9600 ?
C23 H23B . 0.9600 ?
C23 H23C . 0.9600 ?
C24 H24A . 0.9600 ?
C24 H24B . 0.9600 ?
C24 H24C . 0.9600 ?
C25 H25 . 0.9300 ?
C26 C27 . 1.479(4) ?
C27 C28 . 1.385(4) ?
C27 C32 . 1.396(3) ?
C28 C29 . 1.372(4) ?
C28 H28 . 0.9300 ?
C29 C30 . 1.391(3) ?
C29 H29 . 0.9300 ?
C30 C31 . 1.390(4) ?
C31 C32 . 1.373(4) ?
C31 H31 . 0.9300 ?
C32 H32 . 0.9300 ?

loop_
_geom_hbond_atom_site_label_D
_geom_hbond_atom_site_label_H
_geom_hbond_atom_site_label_A
_geom_hbond_site_symmetry_A
_geom_hbond_distance_DH
_geom_hbond_distance_HA
_geom_hbond_distance_DA
_geom_hbond_angle_DHA
N5 H5C O2 2_556 0.903(10) 2.56(3) 3.171(3) 125(3)
N2 H2A O5 1_455 0.896(10) 2.120(13) 3.003(3) 168(3)
O4 H4 O1 2_655 0.82 1.90 2.688(2) 160
O2 H2B O3 2_646 0.82 1.89 2.693(3) 166
O5 H5A O3 . 0.852(10) 2.43(2) 3.178(3) 146(3)
O5 H5A N4 . 0.852(10) 2.34(2) 3.038(3) 140(3)
O5 H5B O1 . 0.853(10) 2.364(19) 3.100(3) 145(3)
O5 H5B N1 . 0.853(10) 2.611(19) 3.375(3) 150(3)
